data_7228390
loop_
_publ_author_name
'D'Vries, Richard Fernando'
'Moreno-Fuquen, Rodolfo'
'Camps, Ihosvany'
'Ayala, Alejandro P.'
'Kennedy, Alan'
'Reinheimer, Eric W.'
'Ellena, Javier A.'

_publ_section_title
;
 Order-disorder phase transition induced by proton transfer in a
 co-crystal of 2,4-dichlorobenzoic Acid and Trimethylamine N- oxide
;
_journal_name_full CrystEngComm
_journal_paper_doi 10.1039/C7CE00835J
_journal_year 2017
_chemical_formula_moiety 'C10 H13 Cl2 N O3'
_chemical_formula_sum 'C10 H13 Cl2 N O3'
_chemical_formula_weight 266.11
_chemical_melting_point 413
_space_group_crystal_system orthorhombic
_space_group_IT_number 61
_space_group_name_Hall '-P 2ac 2ab'
_space_group_name_H-M_alt 'P b c a'
_symmetry_space_group_name_Hall '-P 2ac 2ab'
_symmetry_space_group_name_H-M 'P b c a'
_atom_sites_solution_hydrogens mixed
_atom_sites_solution_primary direct
_audit_creation_date 2017-03-08
_audit_creation_method
;
Olex2 1.2
(compiled 2017.01.04 svn.r3372 for OlexSys, GUI svn.r5324)
;
_audit_update_record
;
2017-04-19 deposited with the CCDC.
2017-06-02 downloaded from the CCDC.
;
_cell_angle_alpha 90
_cell_angle_beta 90
_cell_angle_gamma 90
_cell_formula_units_Z 8
_cell_length_a 12.20170(10)
_cell_length_b 7.959
_cell_length_c 25.92590(10)
_cell_measurement_reflns_used 27162
_cell_measurement_temperature 200.00(10)
_cell_measurement_theta_max 73.7760
_cell_measurement_theta_min 3.9780
_cell_volume 2517.75(2)
_computing_cell_refinement 'CrysAlisPro 1.171.39.2c (Rigaku OD, 2015)'
_computing_data_collection 'CrysAlisPro 1.171.39.2c (Rigaku OD, 2015)'
_computing_data_reduction 'CrysAlisPro 1.171.39.2c (Rigaku OD, 2015)'
_computing_molecular_graphics 'Olex2 (Dolomanov et al., 2009)'
_computing_publication_material 'Olex2 (Dolomanov et al., 2009)'
_computing_structure_refinement 'ShelXL (Sheldrick, 2015)'
_computing_structure_solution 'ShelXS (Sheldrick, 2008)'
_diffrn_ambient_environment N~2~
_diffrn_ambient_temperature 200.00(10)
_diffrn_detector_area_resol_mean 5.2387
_diffrn_detector_type AtlasS2
_diffrn_measured_fraction_theta_full 1.000
_diffrn_measured_fraction_theta_max 0.998
_diffrn_measurement_device 'four-circle diffractometer'
_diffrn_measurement_device_type 'SuperNova, Dual, Cu at zero, AtlasS2'
_diffrn_measurement_method '\w scans'
_diffrn_orient_matrix_type 'CrysAlisPro convention (1999,Acta A55,543-557)'
_diffrn_radiation_type CuK\a
_diffrn_radiation_wavelength 1.54184
_diffrn_reflns_av_R_equivalents 0.0308
_diffrn_reflns_av_unetI/netI 0.0096
_diffrn_reflns_Laue_measured_fraction_full 1.000
_diffrn_reflns_Laue_measured_fraction_max 0.998
_diffrn_reflns_limit_h_max 15
_diffrn_reflns_limit_h_min -14
_diffrn_reflns_limit_k_max 9
_diffrn_reflns_limit_k_min -9
_diffrn_reflns_limit_l_max 32
_diffrn_reflns_limit_l_min -32
_diffrn_reflns_number 44648
_diffrn_reflns_point_group_measured_fraction_full 1.000
_diffrn_reflns_point_group_measured_fraction_max 0.998
_diffrn_reflns_theta_full 67.684
_diffrn_reflns_theta_max 74.070
_diffrn_reflns_theta_min 3.409
_diffrn_source 'micro-focus sealed X-ray tube'
_diffrn_source_type 'SuperNova (Cu) X-ray Source'
_exptl_absorpt_coefficient_mu 4.598
_exptl_absorpt_correction_T_max 1.00000
_exptl_absorpt_correction_T_min 0.76993
_exptl_absorpt_correction_type gaussian
_exptl_absorpt_process_details
;
CrysAlisPro 1.171.39.2c (Rigaku Oxford Diffraction, 2015)
Empirical absorption correction using spherical harmonics,
 implemented in SCALE3 ABSPACK scaling algorithm.
;
_exptl_crystal_colour colourless
_exptl_crystal_colour_primary colourless
_exptl_crystal_density_diffrn 1.404
_exptl_crystal_description block
_exptl_crystal_F_000 1104
_exptl_crystal_recrystallization_method 'Re-crystallisation from solvent: Acetonitrile'
_exptl_crystal_size_max 0.307
_exptl_crystal_size_mid 0.256
_exptl_crystal_size_min 0.12
_refine_diff_density_max 0.406
_refine_diff_density_min -0.439
_refine_diff_density_rms 0.043
_refine_ls_extinction_coef 0.00073(10)
_refine_ls_extinction_expression Fc^*^=kFc[1+0.001xFc^2^\l^3^/sin(2\q)]^-1/4^
_refine_ls_extinction_method 'SHELXL-2016/6 (Sheldrick 2016)'
_refine_ls_goodness_of_fit_ref 1.091
_refine_ls_hydrogen_treatment mixed
_refine_ls_matrix_type full
_refine_ls_number_parameters 171
_refine_ls_number_reflns 2550
_refine_ls_number_restraints 0
_refine_ls_restrained_S_all 1.091
_refine_ls_R_factor_all 0.0330
_refine_ls_R_factor_gt 0.0324
_refine_ls_shift/su_max 0.001
_refine_ls_shift/su_mean 0.000
_refine_ls_structure_factor_coef Fsqd
_refine_ls_weighting_details 'w=1/[\s^2^(Fo^2^)+(0.0402P)^2^+1.3032P] where P=(Fo^2^+2Fc^2^)/3'
_refine_ls_weighting_scheme calc
_refine_ls_wR_factor_gt 0.0876
_refine_ls_wR_factor_ref 0.0881
_reflns_Friedel_coverage 0.747
_reflns_Friedel_fraction_full 1.000
_reflns_Friedel_fraction_max 0.992
_reflns_number_gt 2479
_reflns_number_total 2550
_reflns_threshold_expression 'I > 2\s(I)'
_cod_data_source_file c7ce00835j2.cif
_cod_data_source_block TMANO24DCB_200K
_cod_depositor_comments
;
The following automatic conversions were performed:
data name '__diffrn_measurement_device' replaced with
'_diffrn_measurement_device'.

Automatic conversion script
Id: cif_correct_tags 4968 2017-02-21 14:55:21Z antanas 
;
_cod_database_code 7228390
_shelx_shelxl_version_number 2016/6
_shelx_space_group_comment
;
The symmetry employed for this shelxl refinement is uniquely defined
by the following loop, which should always be used as a source of
symmetry information in preference to the above space-group names.
They are only intended as comments.
;
_olex2_refinement_description
;
1. Fixed Uiso
 At 1.2 times of:
  All C(H) groups
 At 1.5 times of:
  All C(H,H,H) groups
2. Others
 Fixed Sof: O2B(0.5) O3A(0.5) O3B(0.5) O2A(0.5)
3.a Aromatic/amide H refined with riding coordinates:
 C7(H7), C6(H6), C4(H4)
3.b Idealised Me refined as rotating group:
 C10(H10A,H10B,H10C), C8(H8A,H8B,H8C), C9(H9A,H9B,H9C)
;
_olex2_submission_special_instructions 'No special instructions were received'

loop_
_space_group_symop_operation_xyz
'x, y, z'
'-x+1/2, -y, z+1/2'
'x+1/2, -y+1/2, -z'
'-x, y+1/2, -z+1/2'
'-x, -y, -z'
'x-1/2, y, -z-1/2'
'-x-1/2, y-1/2, z'
'x, -y-1/2, z-1/2'

loop_
_atom_site_label
_atom_site_type_symbol
_atom_site_fract_x
_atom_site_fract_y
_atom_site_fract_z
_atom_site_U_iso_or_equiv
_atom_site_adp_type
_atom_site_occupancy
_atom_site_site_symmetry_order
_atom_site_calc_flag
_atom_site_refinement_flags_posn
_atom_site_refinement_flags_occupancy
Cl1 Cl 0.75358(4) -0.23102(6) 0.27172(2) 0.05126(16) Uani 1 1 d . .
Cl2 Cl 0.71434(4) 0.04975(6) 0.08492(2) 0.04760(15) Uani 1 1 d . .
C1 C 0.48377(13) 0.15643(19) 0.11777(6) 0.0337(3) Uani 1 1 d . .
C2 C 0.55166(12) 0.05583(17) 0.15590(6) 0.0307(3) Uani 1 1 d . .
C7 C 0.50806(14) 0.0119(2) 0.20368(6) 0.0365(4) Uani 1 1 d . .
H7 H 0.436846 0.044044 0.211819 0.044 Uiso 1 1 calc R .
C6 C 0.56861(14) -0.0785(2) 0.23931(6) 0.0387(4) Uani 1 1 d . .
H6 H 0.538787 -0.107671 0.271091 0.046 Uiso 1 1 calc R .
C5 C 0.67419(14) -0.12446(19) 0.22656(6) 0.0353(3) Uani 1 1 d . .
C4 C 0.72054(13) -0.0871(2) 0.17947(6) 0.0349(3) Uani 1 1 d . .
H4 H 0.791342 -0.121215 0.171324 0.042 Uiso 1 1 calc R .
C3 C 0.65760(13) 0.00340(19) 0.14472(6) 0.0321(3) Uani 1 1 d . .
O1 O 0.38529(10) 0.46455(13) 0.05305(5) 0.0388(3) Uani 1 1 d . .
N1 N 0.39692(11) 0.63796(15) 0.06414(5) 0.0304(3) Uani 1 1 d . .
C10 C 0.34530(17) 0.6755(2) 0.11449(7) 0.0474(4) Uani 1 1 d . .
H10A H 0.269252 0.644839 0.113378 0.071 Uiso 1 1 calc GR .
H10B H 0.351712 0.793462 0.121650 0.071 Uiso 1 1 calc GR .
H10C H 0.381467 0.612649 0.141117 0.071 Uiso 1 1 calc GR .
C8 C 0.51455(15) 0.6831(2) 0.06465(8) 0.0492(4) Uani 1 1 d . .
H8A H 0.550601 0.624522 0.092219 0.074 Uiso 1 1 calc GR .
H8B H 0.522085 0.802002 0.069691 0.074 Uiso 1 1 calc GR .
H8C H 0.547297 0.651950 0.032361 0.074 Uiso 1 1 calc GR .
C9 C 0.3387(2) 0.7264(2) 0.02224(7) 0.0590(6) Uani 1 1 d . .
H9A H 0.371160 0.697279 -0.010293 0.089 Uiso 1 1 calc GR .
H9B H 0.344265 0.845500 0.027464 0.089 Uiso 1 1 calc GR .
H9C H 0.262974 0.693899 0.022308 0.089 Uiso 1 1 calc GR .
O2B O 0.4818(12) 0.315(2) 0.1251(6) 0.040(2) Uani 0.5 1 d . P
O3A O 0.4314(13) 0.088(2) 0.0827(8) 0.059(4) Uani 0.5 1 d . P
O3B O 0.4186(11) 0.076(2) 0.0920(7) 0.044(2) Uani 0.5 1 d . P
O2A O 0.5048(13) 0.312(3) 0.1169(6) 0.046(2) Uani 0.5 1 d . P
H1 H 0.429(2) 0.398(4) 0.0809(11) 0.092(9) Uiso 1 1 d . .

loop_
_atom_site_aniso_label
_atom_site_aniso_U_11
_atom_site_aniso_U_22
_atom_site_aniso_U_33
_atom_site_aniso_U_23
_atom_site_aniso_U_13
_atom_site_aniso_U_12
Cl1 0.0578(3) 0.0454(3) 0.0505(3) 0.01300(19) -0.0211(2) 0.00160(19)
Cl2 0.0449(2) 0.0563(3) 0.0416(2) 0.01200(18) 0.00671(16) 0.00430(19)
C1 0.0349(8) 0.0245(7) 0.0418(8) 0.0027(6) -0.0022(6) 0.0042(6)
C2 0.0334(7) 0.0200(7) 0.0388(8) 0.0010(6) -0.0053(6) -0.0005(5)
C7 0.0350(8) 0.0301(8) 0.0445(9) 0.0021(6) 0.0024(7) 0.0022(6)
C6 0.0470(9) 0.0318(8) 0.0373(8) 0.0045(6) 0.0011(7) -0.0028(7)
C5 0.0423(8) 0.0250(7) 0.0386(8) 0.0040(6) -0.0107(6) 0.0001(6)
C4 0.0334(8) 0.0286(8) 0.0425(8) -0.0005(6) -0.0052(6) 0.0024(6)
C3 0.0354(8) 0.0258(7) 0.0350(7) 0.0016(6) -0.0014(6) -0.0005(6)
O1 0.0545(7) 0.0205(5) 0.0414(6) -0.0037(4) -0.0080(5) 0.0030(5)
N1 0.0397(7) 0.0212(6) 0.0303(6) -0.0020(5) -0.0026(5) 0.0051(5)
C10 0.0596(11) 0.0422(10) 0.0405(9) -0.0067(7) 0.0126(8) 0.0017(8)
C8 0.0419(9) 0.0402(9) 0.0654(12) -0.0121(8) 0.0070(8) -0.0022(8)
C9 0.0931(16) 0.0340(9) 0.0500(11) 0.0002(8) -0.0302(11) 0.0175(10)
O2B 0.061(7) 0.0213(18) 0.038(2) 0.0021(16) -0.007(3) 0.005(4)
O3A 0.085(7) 0.034(4) 0.058(6) -0.003(4) -0.029(4) 0.004(4)
O3B 0.048(2) 0.025(2) 0.058(6) 0.007(3) -0.029(3) -0.0002(18)
O2A 0.044(4) 0.024(2) 0.069(7) 0.009(4) -0.012(3) 0.001(3)

loop_
_atom_type_symbol
_atom_type_description
_atom_type_scat_dispersion_real
_atom_type_scat_dispersion_imag
_atom_type_scat_source
C C 0.0181 0.0091 'International Tables Vol C Tables 4.2.6.8 and 6.1.1.4'
H H 0.0000 0.0000 'International Tables Vol C Tables 4.2.6.8 and 6.1.1.4'
Cl Cl 0.3639 0.7018 'International Tables Vol C Tables 4.2.6.8 and 6.1.1.4'
N N 0.0311 0.0180 'International Tables Vol C Tables 4.2.6.8 and 6.1.1.4'
O O 0.0492 0.0322 'International Tables Vol C Tables 4.2.6.8 and 6.1.1.4'

loop_
_geom_angle_atom_site_label_1
_geom_angle_atom_site_label_2
_geom_angle_atom_site_label_3
_geom_angle
O2B C1 C2 115.7(8)
O3A C1 C2 121.7(8)
O3A C1 O2B 122.5(11)
O3A C1 O2A 121.6(12)
O3B C1 C2 115.8(7)
O3B C1 O2B 126.1(10)
O3B C1 O3A 14.1(19)
O3B C1 O2A 129.5(11)
O2A C1 C2 114.7(9)
O2A C1 O2B 16.0(10)
C7 C2 C1 120.21(14)
C3 C2 C1 122.03(14)
C3 C2 C7 117.76(14)
C2 C7 H7 119.3
C6 C7 C2 121.33(15)
C6 C7 H7 119.3
C7 C6 H6 120.8
C5 C6 C7 118.43(15)
C5 C6 H6 120.8
C6 C5 Cl1 119.19(13)
C4 C5 Cl1 118.23(13)
C4 C5 C6 122.58(14)
C5 C4 H4 121.3
C5 C4 C3 117.44(15)
C3 C4 H4 121.3
C2 C3 Cl2 119.55(12)
C4 C3 Cl2 118.01(12)
C4 C3 C2 122.43(15)
N1 O1 H1 107.5(16)
O1 N1 C10 109.46(12)
O1 N1 C8 109.59(12)
O1 N1 C9 105.49(12)
C8 N1 C10 110.85(14)
C9 N1 C10 110.37(14)
C9 N1 C8 110.94(16)
N1 C10 H10A 109.5
N1 C10 H10B 109.5
N1 C10 H10C 109.5
H10A C10 H10B 109.5
H10A C10 H10C 109.5
H10B C10 H10C 109.5
N1 C8 H8A 109.5
N1 C8 H8B 109.5
N1 C8 H8C 109.5
H8A C8 H8B 109.5
H8A C8 H8C 109.5
H8B C8 H8C 109.5
N1 C9 H9A 109.5
N1 C9 H9B 109.5
N1 C9 H9C 109.5
H9A C9 H9B 109.5
H9A C9 H9C 109.5
H9B C9 H9C 109.5
C1 O2B H1 109.7(17)
C1 O2A H1 109.9(18)

loop_
_geom_bond_atom_site_label_1
_geom_bond_atom_site_label_2
_geom_bond_distance
Cl1 C5 1.7404(15)
Cl2 C3 1.7377(16)
C1 C2 1.518(2)
C1 O2B 1.273(19)
C1 O3A 1.238(18)
C1 O3B 1.220(15)
C1 O2A 1.26(2)
C2 C7 1.393(2)
C2 C3 1.389(2)
C7 H7 0.9300
C7 C6 1.385(2)
C6 H6 0.9300
C6 C5 1.379(2)
C5 C4 1.378(2)
C4 H4 0.9300
C4 C3 1.385(2)
O1 N1 1.4169(15)
O1 H1 1.04(3)
N1 C10 1.480(2)
N1 C8 1.480(2)
N1 C9 1.476(2)
C10 H10A 0.9600
C10 H10B 0.9600
C10 H10C 0.9600
C8 H8A 0.9600
C8 H8B 0.9600
C8 H8C 0.9600
C9 H9A 0.9600
C9 H9B 0.9600
C9 H9C 0.9600
O2B H1 1.47(4)
O2A H1 1.48(3)

loop_
_geom_torsion_atom_site_label_1
_geom_torsion_atom_site_label_2
_geom_torsion_atom_site_label_3
_geom_torsion_atom_site_label_4
_geom_torsion
Cl1 C5 C4 C3 -177.60(12)
C1 C2 C7 C6 -179.45(15)
C1 C2 C3 Cl2 -1.3(2)
C1 C2 C3 C4 179.37(14)
C2 C7 C6 C5 0.2(2)
C7 C2 C3 Cl2 178.17(12)
C7 C2 C3 C4 -1.1(2)
C7 C6 C5 Cl1 177.50(13)
C7 C6 C5 C4 -1.5(2)
C6 C5 C4 C3 1.4(2)
C5 C4 C3 Cl2 -179.36(12)
C5 C4 C3 C2 0.0(2)
C3 C2 C7 C6 1.0(2)
O2B C1 C2 C7 81.8(6)
O2B C1 C2 C3 -98.7(6)
O3A C1 C2 C7 -96.2(11)
O3A C1 C2 C3 83.3(11)
O3B C1 C2 C7 -81.7(11)
O3B C1 C2 C3 97.8(11)
O2A C1 C2 C7 99.5(6)
O2A C1 C2 C3 -81.0(6)
